data_9010801
loop_
_publ_author_name
'Cadoni, M.'
'Ferraris, G.'

_publ_section_title
;
 Microporous titanosilicates - synthesis and structural characterization of
 a new orthorhombic-type labuntsovite
;
_journal_name_full 'European Journal of Mineralogy'
_journal_page_first 217
_journal_page_last 222
_journal_paper_doi 10.1127/0935-1221/2007/0019-1717
_journal_volume 19
_journal_year 2007
_chemical_formula_sum 'H6.7 Na1.33 O9.57 Si2 Ti'
_chemical_name_mineral Labuntsovite
_space_group_IT_number 65
_symmetry_space_group_name_Hall '-C 2 2'
_symmetry_space_group_name_H-M 'C m m m'
_cell_angle_alpha 90
_cell_angle_beta 90
_cell_angle_gamma 90
_cell_formula_units_Z 4
_cell_length_a 7.278
_cell_length_b 14.134
_cell_length_c 7.118
_cell_volume 732.209
_database_code_amcsd 0007215
_exptl_crystal_density_diffrn 2.671
_cod_original_formula_sum 'Na1.33 Ti Si2 O9.57 H6.7'
_cod_database_code 9010801

loop_
_space_group_symop_operation_xyz
x,y,z
1/2+x,1/2+y,z
x,-y,z
1/2+x,1/2-y,z
-x,y,-z
1/2-x,1/2+y,-z
-x,y,z
1/2-x,1/2+y,z
x,-y,-z
1/2+x,1/2-y,-z
x,y,-z
1/2+x,1/2+y,-z
-x,-y,z
1/2-x,1/2-y,z
-x,-y,-z
1/2-x,1/2-y,-z

loop_
_atom_site_label
_atom_site_fract_x
_atom_site_fract_y
_atom_site_fract_z
_atom_site_occupancy
_atom_site_U_iso_or_equiv
_atom_site_type_symbol
_atom_site_attached_hydrogens
Na1 0.28320 0.26590 0.00000 0.24000 0.02600 Na 0
Na2 -0.20810 0.00000 0.50000 0.68000 0.05700 Na 0
Na3 -0.44500 0.50000 0.00000 0.17000 0.00700 Na 0
Ti1 0.25000 0.25000 0.50000 1.00000 0.02000 Ti 0
Si1 0.00000 0.38880 0.22500 1.00000 0.01200 Si 0
O1 0.00000 0.38000 0.00000 1.00000 0.03700 O 0
O2 0.00000 0.50000 0.27630 1.00000 0.03900 O 0
O3 0.18370 0.34170 0.30410 1.00000 0.03400 O 0
O4 0.00000 0.20000 0.50000 1.00000 0.01700 O 0
Wat1 0.00000 0.00000 0.27100 0.87000 0.12800 O 2
Wat2 0.00000 0.12400 -0.17600 0.54000 0.02800 O 2
Wat3 0.06300 0.16110 0.00000 0.31000 0.03600 O 2

loop_
_cod_changelog_entry_id
_cod_changelog_entry_author
_cod_changelog_entry_date
_cod_changelog_entry_text
1
;cod-tools version 3.8.0
Id: cif_guess_AMCSD_atom_types 9581 2023-05-17 12:35:41Z saulius
;
2023-05-18T11:41:24+03:00
;Derived atom types and hydrogen counts
from atom names that follow the AMCSD naming convention
(Wat == water, O-H == hydroxyl).
;

loop_
_cod_related_entry_id
_cod_related_entry_database
_cod_related_entry_code
1 AMCSD 0007215
